data_7220016
loop_
_publ_author_name
'Zhang, Hong-Mei'
'Yang, Jin'
'Liu, Ying-Ying'
'Kang, Da-Wei'
'Ma, Jian-Fang'

_publ_section_title
;
 A family of coordination polymers assembled with a flexible
 hexacarboxylate ligand and auxiliary N-donor ligands: syntheses,
 structures, and physical properties
;
_journal_issue 16
_journal_name_full CrystEngComm
_journal_page_first 3181
_journal_paper_doi 10.1039/C5CE00181A
_journal_volume 17
_journal_year 2015
_chemical_formula_moiety 'C64 H44 Co3 N2 O18'
_chemical_formula_sum 'C64 H44 Co3 N2 O18'
_chemical_formula_weight 1305.80
_chemical_name_systematic
;
 ?
;
_space_group_IT_number 2
_symmetry_cell_setting triclinic
_symmetry_space_group_name_Hall '-P 1'
_symmetry_space_group_name_H-M 'P -1'
_atom_sites_solution_hydrogens geom
_atom_sites_solution_primary direct
_atom_sites_solution_secondary difmap
_audit_creation_method SHELXL-97
_audit_update_record
;
2015-03-04 deposited with the CCDC.
2015-03-16 downloaded from the CCDC.
;
_cell_angle_alpha 75.378(5)
_cell_angle_beta 73.453(5)
_cell_angle_gamma 87.968(5)
_cell_formula_units_Z 1
_cell_length_a 10.6720(7)
_cell_length_b 12.3940(7)
_cell_length_c 12.5010(7)
_cell_measurement_reflns_used 2171
_cell_measurement_temperature 293(2)
_cell_measurement_theta_max 29.1621
_cell_measurement_theta_min 3.1825
_cell_volume 1532.50(17)
_computing_cell_refinement 'CrysAlisPro(1.171.35.21) (Agilent Tech., 2012)'
_computing_data_collection 'CrysAlisPro(1.171.35.21) (Agilent Tech., 2012)'
_computing_data_reduction 'CrysAlisPro(1.171.35.21) (Agilent Tech., 2012)'
_computing_structure_refinement 'SHELXL-97 (Sheldrick, 2008)'
_computing_structure_solution 'SHELXS-97 (Sheldrick, 2008)'
_diffrn_ambient_temperature 293(2)
_diffrn_detector_area_resol_mean 10.0
_diffrn_measured_fraction_theta_full 0.996
_diffrn_measured_fraction_theta_max 0.995
_diffrn_measurement_device_type 'Oxford Diffraction Gemini R Ultra'
_diffrn_measurement_method '\w scan'
_diffrn_radiation_monochromator graphite
_diffrn_radiation_source 'fine-focus sealed tube'
_diffrn_radiation_type MoK\a
_diffrn_radiation_wavelength 0.71069
_diffrn_reflns_av_R_equivalents 0.0512
_diffrn_reflns_av_sigmaI/netI 0.0945
_diffrn_reflns_limit_h_max 10
_diffrn_reflns_limit_h_min -12
_diffrn_reflns_limit_k_max 14
_diffrn_reflns_limit_k_min -14
_diffrn_reflns_limit_l_max 12
_diffrn_reflns_limit_l_min -15
_diffrn_reflns_number 9882
_diffrn_reflns_theta_full 25.00
_diffrn_reflns_theta_max 25.35
_diffrn_reflns_theta_min 3.19
_exptl_absorpt_coefficient_mu 0.876
_exptl_absorpt_correction_T_max 0.8726
_exptl_absorpt_correction_T_min 0.8307
_exptl_absorpt_correction_type multi-scan
_exptl_absorpt_process_details
; 
CrysAlis (Oxford Diffraction, 2006)
;
_exptl_crystal_colour pink
_exptl_crystal_density_diffrn 1.415
_exptl_crystal_density_method 'not measured'
_exptl_crystal_description block
_exptl_crystal_F_000 667
_exptl_crystal_size_max 0.22
_exptl_crystal_size_mid 0.20
_exptl_crystal_size_min 0.16
_refine_diff_density_max 0.834
_refine_diff_density_min -0.512
_refine_diff_density_rms 0.081
_refine_ls_extinction_method none
_refine_ls_goodness_of_fit_ref 1.018
_refine_ls_hydrogen_treatment constr
_refine_ls_matrix_type full
_refine_ls_number_parameters 394
_refine_ls_number_reflns 5576
_refine_ls_number_restraints 0
_refine_ls_restrained_S_all 1.018
_refine_ls_R_factor_all 0.1035
_refine_ls_R_factor_gt 0.0607
_refine_ls_shift/su_max 0.000
_refine_ls_shift/su_mean 0.000
_refine_ls_structure_factor_coef Fsqd
_refine_ls_weighting_details 'calc w=1/[\s^2^(Fo^2^)+(0.0734P)^2^+0.0000P] where P=(Fo^2^+2Fc^2^)/3'
_refine_ls_weighting_scheme calc
_refine_ls_wR_factor_gt 0.1392
_refine_ls_wR_factor_ref 0.1673
_reflns_number_gt 3545
_reflns_number_total 5576
_reflns_threshold_expression >2\s(I)
_cod_data_source_file c5ce00181a2.cif
_cod_data_source_block Compound-7
_cod_depositor_comments 'Adding full bibliography for 7220010--7220018.cif.'
_cod_original_cell_volume 1532.50(16)
_cod_database_code 7220016

loop_
_symmetry_equiv_pos_as_xyz
'x, y, z'
'-x, -y, -z'

loop_
_atom_site_label
_atom_site_type_symbol
_atom_site_fract_x
_atom_site_fract_y
_atom_site_fract_z
_atom_site_U_iso_or_equiv
_atom_site_adp_type
_atom_site_occupancy
_atom_site_symmetry_multiplicity
_atom_site_calc_flag
_atom_site_refinement_flags
Co1 Co 1.0000 0.0000 0.0000 0.0310(2) Uani 1 2 d S
Co2 Co 0.74757(6) -0.10248(5) 0.23863(6) 0.0408(2) Uani 1 1 d .
C1 C 0.6825(5) 0.0514(4) 0.0978(5) 0.0513(14) Uani 1 1 d .
C2 C 0.6333(5) 0.1407(5) 0.0193(5) 0.0637(17) Uani 1 1 d .
C3 C 0.5069(7) 0.1672(8) 0.0531(7) 0.147(5) Uani 1 1 d .
H3 H 0.4525 0.1300 0.1247 0.176 Uiso 1 1 calc R
C4 C 0.4590(7) 0.2515(9) -0.0210(7) 0.161(5) Uani 1 1 d .
H4 H 0.3717 0.2697 0.0008 0.194 Uiso 1 1 calc R
C5 C 0.5390(7) 0.3070(7) -0.1245(7) 0.115(3) Uani 1 1 d .
H5 H 0.5071 0.3645 -0.1723 0.138 Uiso 1 1 calc R
C6 C 0.6661(5) 0.2785(4) -0.1585(5) 0.0521(14) Uani 1 1 d .
C7 C 0.7138(5) 0.1963(4) -0.0851(4) 0.0455(13) Uani 1 1 d .
H7 H 0.8012 0.1784 -0.1067 0.055 Uiso 1 1 calc R
C8 C 0.8742(5) 0.3297(4) -0.2940(4) 0.0423(12) Uani 1 1 d .
H8A H 0.9002 0.2565 -0.3049 0.051 Uiso 1 1 calc R
H8B H 0.9036 0.3413 -0.2310 0.051 Uiso 1 1 calc R
C9 C 0.9764(5) -0.0218(4) -0.7444(4) 0.0428(12) Uani 1 1 d .
C10 C 1.0657(5) 0.0239(3) -0.6948(4) 0.0376(11) Uani 1 1 d .
C11 C 1.1941(5) -0.0046(4) -0.7168(5) 0.0522(14) Uani 1 1 d .
H11 H 1.2268 -0.0497 -0.7669 0.063 Uiso 1 1 calc R
C12 C 1.2744(5) 0.0338(4) -0.6648(5) 0.0547(14) Uani 1 1 d .
H12 H 1.3599 0.0105 -0.6758 0.066 Uiso 1 1 calc R
C13 C 1.2294(5) 0.1060(4) -0.5970(5) 0.0499(13) Uani 1 1 d .
H13 H 1.2848 0.1331 -0.5635 0.060 Uiso 1 1 calc R
C14 C 1.1011(5) 0.1387(3) -0.5782(4) 0.0380(11) Uani 1 1 d .
C15 C 1.0178(5) 0.0952(3) -0.6233(4) 0.0386(11) Uani 1 1 d .
H15 H 0.9302 0.1130 -0.6065 0.046 Uiso 1 1 calc R
C16 C 0.9565(5) 0.2773(3) -0.5207(4) 0.0431(12) Uani 1 1 d .
H16A H 0.8793 0.2416 -0.4608 0.052 Uiso 1 1 calc R
H16B H 0.9419 0.2830 -0.5950 0.052 Uiso 1 1 calc R
C17 C 0.8776(5) 0.7703(4) 0.0642(5) 0.0463(12) Uani 1 1 d .
C18 C 0.8612(5) 0.6635(4) 0.0346(4) 0.0445(12) Uani 1 1 d .
C19 C 0.7880(5) 0.5752(4) 0.1162(5) 0.0531(14) Uani 1 1 d .
H19 H 0.7496 0.5813 0.1911 0.064 Uiso 1 1 calc R
C20 C 0.7716(7) 0.4788(4) 0.0871(5) 0.0682(18) Uani 1 1 d .
H20 H 0.7197 0.4203 0.1423 0.082 Uiso 1 1 calc R
C21 C 0.8301(6) 0.4662(4) -0.0220(5) 0.0681(17) Uani 1 1 d .
H21 H 0.8197 0.3997 -0.0407 0.082 Uiso 1 1 calc R
C22 C 0.9047(5) 0.5546(4) -0.1031(5) 0.0520(14) Uani 1 1 d .
C23 C 0.9202(5) 0.6525(4) -0.0758(5) 0.0480(13) Uani 1 1 d .
H23 H 0.9702 0.7116 -0.1315 0.058 Uiso 1 1 calc R
C24 C 0.8829(5) 0.5591(4) -0.2834(5) 0.0486(13) Uani 1 1 d .
H24A H 0.8605 0.6369 -0.3002 0.058 Uiso 1 1 calc R
H24B H 0.8028 0.5140 -0.2434 0.058 Uiso 1 1 calc R
C25 C 0.9348(4) 0.4175(3) -0.4017(4) 0.0352(11) Uani 1 1 d .
C26 C 0.9809(5) 0.3928(4) -0.5080(4) 0.0383(11) Uani 1 1 d .
C27 C 0.9499(5) 0.5270(4) -0.3945(4) 0.0392(11) Uani 1 1 d .
C28 C 0.5206(6) -0.2520(5) 0.3786(6) 0.073(2) Uani 1 1 d .
H28 H 0.4729 -0.1952 0.3463 0.088 Uiso 1 1 calc R
C29 C 0.4621(6) -0.3560(4) 0.4283(6) 0.080(2) Uani 1 1 d .
H29 H 0.3759 -0.3679 0.4301 0.096 Uiso 1 1 calc R
C30 C 0.5288(5) -0.4433(4) 0.4756(5) 0.0502(14) Uani 1 1 d .
C31 C 0.6530(6) -0.4156(4) 0.4745(6) 0.0680(19) Uani 1 1 d .
H31 H 0.7023 -0.4694 0.5088 0.082 Uiso 1 1 calc R
C32 C 0.7038(6) -0.3104(4) 0.4239(6) 0.0657(18) Uani 1 1 d .
H32 H 0.7883 -0.2952 0.4244 0.079 Uiso 1 1 calc R
N1 N 0.6422(4) -0.2288(3) 0.3744(4) 0.0478(11) Uani 1 1 d .
O1 O 0.6068(3) -0.0054(3) 0.1906(3) 0.0665(12) Uani 1 1 d .
O2 O 0.8004(3) 0.0298(3) 0.0724(3) 0.0498(9) Uani 1 1 d .
O3 O 0.7367(3) 0.3357(3) -0.2674(3) 0.0554(10) Uani 1 1 d .
O4 O 1.0248(4) -0.0574(3) -0.8331(3) 0.0556(10) Uani 1 1 d .
O5 O 0.8544(3) -0.0257(3) -0.6965(3) 0.0511(9) Uani 1 1 d .
O6 O 1.0671(3) 0.2133(2) -0.5115(3) 0.0454(9) Uani 1 1 d .
O7 O 0.8056(4) 0.7782(3) 0.1617(3) 0.0610(10) Uani 1 1 d .
O8 O 0.9579(3) 0.8421(3) -0.0058(3) 0.0538(9) Uani 1 1 d .
O9 O 0.9678(4) 0.5418(3) -0.2138(3) 0.0617(10) Uani 1 1 d .

loop_
_atom_site_aniso_label
_atom_site_aniso_U_11
_atom_site_aniso_U_22
_atom_site_aniso_U_33
_atom_site_aniso_U_23
_atom_site_aniso_U_13
_atom_site_aniso_U_12
Co1 0.0379(5) 0.0338(4) 0.0176(5) -0.0091(4) 0.0011(4) -0.0056(4)
Co2 0.0526(4) 0.0367(4) 0.0287(4) -0.0088(3) -0.0030(3) -0.0074(3)
C1 0.046(3) 0.060(3) 0.038(3) -0.006(3) 0.000(3) -0.006(3)
C2 0.048(3) 0.078(4) 0.039(4) 0.016(3) 0.002(3) 0.002(3)
C3 0.070(5) 0.200(9) 0.077(6) 0.075(6) 0.024(4) 0.037(5)
C4 0.063(4) 0.245(11) 0.082(6) 0.075(7) 0.019(4) 0.052(6)
C5 0.068(4) 0.151(7) 0.069(6) 0.042(5) 0.004(4) 0.036(5)
C6 0.048(3) 0.063(3) 0.034(3) 0.000(3) -0.004(3) 0.005(3)
C7 0.047(3) 0.049(3) 0.036(3) -0.008(2) -0.007(2) 0.003(2)
C8 0.059(3) 0.037(2) 0.025(3) -0.005(2) -0.006(2) 0.001(2)
C9 0.065(3) 0.034(2) 0.028(3) -0.008(2) -0.012(3) 0.001(2)
C10 0.055(3) 0.032(2) 0.025(3) -0.006(2) -0.011(2) -0.001(2)
C11 0.065(3) 0.051(3) 0.038(3) -0.022(3) -0.001(3) 0.002(3)
C12 0.053(3) 0.058(3) 0.055(4) -0.025(3) -0.009(3) 0.003(3)
C13 0.054(3) 0.051(3) 0.051(4) -0.019(3) -0.018(3) -0.005(3)
C14 0.055(3) 0.027(2) 0.028(3) -0.004(2) -0.009(2) -0.001(2)
C15 0.049(3) 0.032(2) 0.030(3) -0.007(2) -0.005(2) -0.003(2)
C16 0.061(3) 0.033(2) 0.035(3) -0.013(2) -0.008(3) -0.001(2)
C17 0.062(3) 0.045(3) 0.030(3) -0.013(2) -0.007(3) -0.001(3)
C18 0.061(3) 0.043(3) 0.028(3) -0.012(2) -0.008(2) 0.000(2)
C19 0.077(4) 0.052(3) 0.023(3) -0.012(2) 0.000(3) -0.006(3)
C20 0.111(5) 0.046(3) 0.036(4) -0.005(3) -0.003(3) -0.025(3)
C21 0.111(5) 0.049(3) 0.043(4) -0.021(3) -0.011(4) -0.014(3)
C22 0.073(4) 0.057(3) 0.026(3) -0.016(3) -0.008(3) 0.003(3)
C23 0.061(3) 0.048(3) 0.028(3) -0.010(2) -0.003(3) -0.001(3)
C24 0.063(3) 0.046(3) 0.033(3) -0.006(2) -0.012(3) -0.001(3)
C25 0.046(3) 0.037(2) 0.024(3) -0.010(2) -0.010(2) 0.007(2)
C26 0.052(3) 0.036(2) 0.030(3) -0.013(2) -0.012(2) 0.006(2)
C27 0.051(3) 0.039(2) 0.024(3) -0.009(2) -0.004(2) 0.007(2)
C28 0.066(4) 0.051(3) 0.081(5) 0.012(3) -0.012(4) -0.006(3)
C29 0.055(3) 0.055(3) 0.110(6) 0.021(4) -0.026(4) -0.012(3)
C30 0.060(3) 0.042(3) 0.045(4) 0.000(2) -0.017(3) -0.010(2)
C31 0.071(4) 0.047(3) 0.084(5) 0.008(3) -0.039(4) -0.012(3)
C32 0.069(4) 0.053(3) 0.074(5) 0.008(3) -0.038(4) -0.017(3)
N1 0.060(3) 0.043(2) 0.035(3) -0.008(2) -0.006(2) -0.008(2)
O1 0.054(2) 0.074(2) 0.044(3) 0.015(2) 0.0036(19) -0.0066(19)
O2 0.053(2) 0.053(2) 0.033(2) -0.0043(16) -0.0002(17) 0.0010(17)
O3 0.053(2) 0.064(2) 0.035(2) 0.0070(18) -0.0066(18) 0.0014(18)
O4 0.071(2) 0.063(2) 0.045(2) -0.0329(19) -0.020(2) 0.0176(19)
O5 0.059(2) 0.060(2) 0.033(2) -0.0180(17) -0.0033(18) -0.0108(18)
O6 0.065(2) 0.0385(17) 0.044(2) -0.0214(16) -0.0246(19) 0.0107(17)
O7 0.080(3) 0.050(2) 0.044(3) -0.0189(18) 0.005(2) -0.0123(19)
O8 0.065(2) 0.049(2) 0.040(2) -0.0181(18) 0.0039(19) -0.0139(18)
O9 0.074(2) 0.079(3) 0.040(2) -0.032(2) -0.016(2) 0.012(2)

loop_
_atom_type_symbol
_atom_type_description
_atom_type_scat_dispersion_real
_atom_type_scat_dispersion_imag
_atom_type_scat_source
C C 0.0033 0.0016 'International Tables Vol C Tables 4.2.6.8 and 6.1.1.4'
H H 0.0000 0.0000 'International Tables Vol C Tables 4.2.6.8 and 6.1.1.4'
N N 0.0061 0.0033 'International Tables Vol C Tables 4.2.6.8 and 6.1.1.4'
O O 0.0106 0.0060 'International Tables Vol C Tables 4.2.6.8 and 6.1.1.4'
Co Co 0.3494 0.9721 'International Tables Vol C Tables 4.2.6.8 and 6.1.1.4'

loop_
_geom_angle_atom_site_label_1
_geom_angle_atom_site_label_2
_geom_angle_atom_site_label_3
_geom_angle
_geom_angle_site_symmetry_1
_geom_angle_site_symmetry_3
O8 Co1 O8 180.0 1_545 2_765
O8 Co1 O4 92.31(14) 1_545 1_556
O8 Co1 O4 87.69(14) 2_765 1_556
O8 Co1 O4 87.69(14) 1_545 2_754
O8 Co1 O4 92.31(14) 2_765 2_754
O4 Co1 O4 180.0 1_556 2_754
O8 Co1 O2 87.16(13) 1_545 2_755
O8 Co1 O2 92.84(13) 2_765 2_755
O4 Co1 O2 89.41(13) 1_556 2_755
O4 Co1 O2 90.59(13) 2_754 2_755
O8 Co1 O2 92.84(13) 1_545 .
O8 Co1 O2 87.16(13) 2_765 .
O4 Co1 O2 90.59(13) 1_556 .
O4 Co1 O2 89.41(13) 2_754 .
O2 Co1 O2 180.0 2_755 .
O7 Co2 O5 125.46(16) 1_545 1_556
O7 Co2 O1 116.99(18) 1_545 .
O5 Co2 O1 112.13(16) 1_556 .
O7 Co2 N1 84.83(16) 1_545 .
O5 Co2 N1 105.94(16) 1_556 .
O1 Co2 N1 103.25(15) . .
O7 Co2 O2 92.81(14) 1_545 .
O5 Co2 O2 91.35(14) 1_556 .
O1 Co2 O2 60.55(13) . .
N1 Co2 O2 160.33(16) . .
O7 Co2 C1 106.90(18) 1_545 .
O5 Co2 C1 103.27(17) 1_556 .
O1 Co2 C1 30.48(15) . .
N1 Co2 C1 132.88(17) . .
O2 Co2 C1 30.08(14) . .
O2 C1 O1 118.7(5) . .
O2 C1 C2 120.1(5) . .
O1 C1 C2 121.2(4) . .
O2 C1 Co2 64.3(3) . .
O1 C1 Co2 54.4(2) . .
C2 C1 Co2 175.6(4) . .
C3 C2 C7 120.6(5) . .
C3 C2 C1 118.5(5) . .
C7 C2 C1 120.9(5) . .
C2 C3 C4 119.0(6) . .
C2 C3 H3 120.5 . .
C4 C3 H3 120.5 . .
C5 C4 C3 120.5(6) . .
C5 C4 H4 119.8 . .
C3 C4 H4 119.8 . .
C4 C5 C6 120.0 . .
C4 C5 H5 120.0 . .
C6 C5 H5 120.0 . .
C5 C6 O3 115.4(5) . .
C5 C6 C7 119.5(5) . .
O3 C6 C7 125.1(4) . .
C2 C7 C6 120.3(5) . .
C2 C7 H7 119.8 . .
C6 C7 H7 119.8 . .
O3 C8 C25 108.8(4) . .
O3 C8 H8A 109.9 . .
C25 C8 H8A 109.9 . .
O3 C8 H8B 109.9 . .
C25 C8 H8B 109.9 . .
H8A C8 H8B 108.3 . .
O4 C9 O5 122.1(5) . .
O4 C9 C10 118.5(5) . .
O5 C9 C10 119.4(5) . .
C11 C10 C15 120.1(5) . .
C11 C10 C9 120.5(5) . .
C15 C10 C9 119.3(4) . .
C10 C11 C12 119.8(5) . .
C10 C11 H11 120.1 . .
C12 C11 H11 120.1 . .
C13 C12 C11 120.4(5) . .
C13 C12 H12 119.8 . .
C11 C12 H12 119.8 . .
C12 C13 C14 119.9(5) . .
C12 C13 H13 120.0 . .
C14 C13 H13 120.0 . .
C15 C14 O6 124.7(4) . .
C15 C14 C13 120.1(5) . .
O6 C14 C13 115.2(4) . .
C14 C15 C10 119.4(4) . .
C14 C15 H15 120.3 . .
C10 C15 H15 120.3 . .
O6 C16 C26 108.6(4) . .
O6 C16 H16A 110.0 . .
C26 C16 H16A 110.0 . .
O6 C16 H16B 110.0 . .
C26 C16 H16B 110.0 . .
H16A C16 H16B 108.4 . .
O8 C17 O7 125.9(5) . .
O8 C17 C18 118.8(5) . .
O7 C17 C18 115.3(5) . .
C19 C18 C23 119.5(5) . .
C19 C18 C17 120.6(5) . .
C23 C18 C17 119.9(5) . .
C20 C19 C18 119.9(5) . .
C20 C19 H19 120.0 . .
C18 C19 H19 120.0 . .
C19 C20 C21 121.3(5) . .
C19 C20 H20 119.3 . .
C21 C20 H20 119.3 . .
C20 C21 C22 118.4(5) . .
C20 C21 H21 120.8 . .
C22 C21 H21 120.8 . .
C23 C22 C21 120.9(5) . .
C23 C22 O9 120.1(5) . .
C21 C22 O9 118.9(5) . .
C22 C23 C18 119.9(5) . .
C22 C23 H23 120.0 . .
C18 C23 H23 120.0 . .
O9 C24 C27 108.8(4) . .
O9 C24 H24A 109.9 . .
C27 C24 H24A 109.9 . .
O9 C24 H24B 109.9 . .
C27 C24 H24B 109.9 . .
H24A C24 H24B 108.3 . .
C26 C25 C27 119.1(4) . .
C26 C25 C8 121.8(4) . .
C27 C25 C8 119.0(4) . .
C25 C26 C27 121.0(4) . 2_764
C25 C26 C16 120.5(4) . .
C27 C26 C16 118.5(4) 2_764 .
C26 C27 C25 119.7(4) 2_764 .
C26 C27 C24 120.6(4) 2_764 .
C25 C27 C24 119.6(4) . .
N1 C28 C29 122.7(5) . .
N1 C28 H28 118.6 . .
C29 C28 H28 118.6 . .
C28 C29 C30 121.0(5) . .
C28 C29 H29 119.5 . .
C30 C29 H29 119.5 . .
C29 C30 C31 114.9(5) . .
C29 C30 C30 122.3(6) . 2_646
C31 C30 C30 122.8(6) . 2_646
C32 C31 C30 120.4(5) . .
C32 C31 H31 119.8 . .
C30 C31 H31 119.8 . .
N1 C32 C31 124.4(5) . .
N1 C32 H32 117.8 . .
C31 C32 H32 117.8 . .
C32 N1 C28 116.3(5) . .
C32 N1 Co2 119.7(4) . .
C28 N1 Co2 118.2(4) . .
C1 O1 Co2 95.1(3) . .
C1 O2 Co1 170.3(4) . .
C1 O2 Co2 85.6(3) . .
Co1 O2 Co2 102.24(13) . .
C6 O3 C8 116.5(4) . .
C9 O4 Co1 129.2(3) . 1_554
C9 O5 Co2 115.4(3) . 1_554
C14 O6 C16 117.3(4) . .
C17 O7 Co2 136.8(3) . 1_565
C17 O8 Co1 130.0(3) . 1_565
C24 O9 C22 111.5(4) . .

loop_
_geom_bond_atom_site_label_1
_geom_bond_atom_site_label_2
_geom_bond_distance
_geom_bond_site_symmetry_2
Co1 O8 2.047(3) 1_545
Co1 O8 2.047(3) 2_765
Co1 O4 2.117(4) 1_556
Co1 O4 2.117(4) 2_754
Co1 O2 2.123(3) 2_755
Co1 O2 2.123(3) .
Co2 O7 1.952(4) 1_545
Co2 O5 1.963(4) 1_556
Co2 O1 2.021(3) .
Co2 N1 2.072(4) .
Co2 O2 2.237(3) .
Co2 C1 2.475(5) .
C1 O2 1.244(6) .
C1 O1 1.260(6) .
C1 C2 1.473(7) .
C2 C3 1.349(8) .
C2 C7 1.365(7) .
C3 C4 1.398(9) .
C3 H3 0.9300 .
C4 C5 1.356(9) .
C4 H4 0.9300 .
C5 C6 1.363(8) .
C5 H5 0.9300 .
C6 O3 1.374(6) .
C6 C7 1.377(7) .
C7 H7 0.9300 .
C8 O3 1.413(6) .
C8 C25 1.494(6) .
C8 H8A 0.9700 .
C8 H8B 0.9700 .
C9 O4 1.263(6) .
C9 O5 1.265(6) .
C9 C10 1.471(7) .
C10 C11 1.370(7) .
C10 C15 1.396(6) .
C11 C12 1.373(7) .
C11 H11 0.9300 .
C12 C13 1.368(7) .
C12 H12 0.9300 .
C13 C14 1.385(7) .
C13 H13 0.9300 .
C14 C15 1.367(7) .
C14 O6 1.369(6) .
C15 H15 0.9300 .
C16 O6 1.415(5) .
C16 C26 1.519(6) .
C16 H16A 0.9700 .
C16 H16B 0.9700 .
C17 O8 1.235(6) .
C17 O7 1.268(6) .
C17 C18 1.490(7) .
C18 C19 1.375(7) .
C18 C23 1.383(7) .
C19 C20 1.365(7) .
C19 H19 0.9300 .
C20 C21 1.374(8) .
C20 H20 0.9300 .
C21 C22 1.380(8) .
C21 H21 0.9300 .
C22 C23 1.367(7) .
C22 O9 1.403(6) .
C23 H23 0.9300 .
C24 O9 1.402(6) .
C24 C27 1.514(7) .
C24 H24A 0.9700 .
C24 H24B 0.9700 .
C25 C26 1.386(6) .
C25 C27 1.401(6) .
C26 C27 1.396(6) 2_764
C27 C26 1.396(6) 2_764
C28 N1 1.323(7) .
C28 C29 1.368(7) .
C28 H28 0.9300 .
C29 C30 1.375(7) .
C29 H29 0.9300 .
C30 C31 1.376(7) .
C30 C30 1.463(9) 2_646
C31 C32 1.353(7) .
C31 H31 0.9300 .
C32 N1 1.307(6) .
C32 H32 0.9300 .
O4 Co1 2.117(4) 1_554
O5 Co2 1.963(4) 1_554
O7 Co2 1.952(4) 1_565
O8 Co1 2.047(3) 1_565

loop_
_geom_torsion_atom_site_label_1
_geom_torsion_atom_site_label_2
_geom_torsion_atom_site_label_3
_geom_torsion_atom_site_label_4
_geom_torsion
_geom_torsion_site_symmetry_1
_geom_torsion_site_symmetry_4
O7 Co2 C1 O2 -65.0(3) 1_545 .
O5 Co2 C1 O2 69.0(3) 1_556 .
O1 Co2 C1 O2 -179.8(6) . .
N1 Co2 C1 O2 -163.9(3) . .
O7 Co2 C1 O1 114.8(4) 1_545 .
O5 Co2 C1 O1 -111.2(4) 1_556 .
N1 Co2 C1 O1 15.9(5) . .
O2 Co2 C1 O1 179.8(6) . .
O7 Co2 C1 C2 108(6) 1_545 .
O5 Co2 C1 C2 -118(6) 1_556 .
O1 Co2 C1 C2 -6(6) . .
N1 Co2 C1 C2 9(6) . .
O2 Co2 C1 C2 173(6) . .
O2 C1 C2 C3 -175.4(8) . .
O1 C1 C2 C3 5.4(11) . .
Co2 C1 C2 C3 12(6) . .
O2 C1 C2 C7 4.1(10) . .
O1 C1 C2 C7 -175.1(6) . .
Co2 C1 C2 C7 -169(6) . .
C7 C2 C3 C4 0.8(15) . .
C1 C2 C3 C4 -179.6(9) . .
C2 C3 C4 C5 -1.1(18) . .
C3 C4 C5 C6 2.0(18) . .
C4 C5 C6 O3 176.6(10) . .
C4 C5 C6 C7 -2.6(14) . .
C3 C2 C7 C6 -1.5(11) . .
C1 C2 C7 C6 179.0(6) . .
C5 C6 C7 C2 2.4(10) . .
O3 C6 C7 C2 -176.7(6) . .
O4 C9 C10 C11 -21.8(7) . .
O5 C9 C10 C11 157.2(5) . .
O4 C9 C10 C15 159.2(4) . .
O5 C9 C10 C15 -21.7(6) . .
C15 C10 C11 C12 2.5(7) . .
C9 C10 C11 C12 -176.4(5) . .
C10 C11 C12 C13 -4.2(8) . .
C11 C12 C13 C14 1.6(8) . .
C12 C13 C14 C15 2.8(8) . .
C12 C13 C14 O6 -178.4(5) . .
O6 C14 C15 C10 176.9(4) . .
C13 C14 C15 C10 -4.4(7) . .
C11 C10 C15 C14 1.8(7) . .
C9 C10 C15 C14 -179.3(4) . .
O8 C17 C18 C19 170.2(5) . .
O7 C17 C18 C19 -9.7(7) . .
O8 C17 C18 C23 -9.7(7) . .
O7 C17 C18 C23 170.4(5) . .
C23 C18 C19 C20 -1.5(8) . .
C17 C18 C19 C20 178.6(5) . .
C18 C19 C20 C21 1.9(9) . .
C19 C20 C21 C22 -1.1(10) . .
C20 C21 C22 C23 0.0(9) . .
C20 C21 C22 O9 178.3(5) . .
C21 C22 C23 C18 0.4(8) . .
O9 C22 C23 C18 -177.9(4) . .
C19 C18 C23 C22 0.3(8) . .
C17 C18 C23 C22 -179.8(5) . .
O3 C8 C25 C26 -100.4(5) . .
O3 C8 C25 C27 82.0(5) . .
C27 C25 C26 C27 4.7(7) . 2_764
C8 C25 C26 C27 -172.9(4) . 2_764
C27 C25 C26 C16 -175.0(4) . .
C8 C25 C26 C16 7.4(7) . .
O6 C16 C26 C25 -95.5(5) . .
O6 C16 C26 C27 84.7(5) . 2_764
C26 C25 C27 C26 -4.6(7) . 2_764
C8 C25 C27 C26 173.0(4) . 2_764
C26 C25 C27 C24 171.0(4) . .
C8 C25 C27 C24 -11.4(7) . .
O9 C24 C27 C26 -93.8(5) . 2_764
O9 C24 C27 C25 90.7(5) . .
N1 C28 C29 C30 -1.0(12) . .
C28 C29 C30 C31 3.6(11) . .
C28 C29 C30 C30 -177.0(8) . 2_646
C29 C30 C31 C32 -3.4(10) . .
C30 C30 C31 C32 177.2(7) 2_646 .
C30 C31 C32 N1 0.6(11) . .
C31 C32 N1 C28 2.2(10) . .
C31 C32 N1 Co2 -150.4(6) . .
C29 C28 N1 C32 -2.0(10) . .
C29 C28 N1 Co2 151.1(6) . .
O7 Co2 N1 C32 60.7(5) 1_545 .
O5 Co2 N1 C32 -64.8(5) 1_556 .
O1 Co2 N1 C32 177.2(4) . .
O2 Co2 N1 C32 144.5(5) . .
C1 Co2 N1 C32 169.0(4) . .
O7 Co2 N1 C28 -91.5(5) 1_545 .
O5 Co2 N1 C28 143.0(4) 1_556 .
O1 Co2 N1 C28 25.0(5) . .
O2 Co2 N1 C28 -7.6(8) . .
C1 Co2 N1 C28 16.8(6) . .
O2 C1 O1 Co2 0.2(6) . .
C2 C1 O1 Co2 179.4(5) . .
O7 Co2 O1 C1 -77.2(4) 1_545 .
O5 Co2 O1 C1 78.3(4) 1_556 .
N1 Co2 O1 C1 -168.1(4) . .
O2 Co2 O1 C1 -0.1(3) . .
O1 C1 O2 Co1 144.7(18) . .
C2 C1 O2 Co1 -35(2) . .
Co2 C1 O2 Co1 145(2) . .
O1 C1 O2 Co2 -0.2(5) . .
C2 C1 O2 Co2 -179.4(5) . .
O8 Co1 O2 C1 -83(2) 1_545 .
O8 Co1 O2 C1 97(2) 2_765 .
O4 Co1 O2 C1 -176(2) 1_556 .
O4 Co1 O2 C1 4(2) 2_754 .
O2 Co1 O2 C1 127(100) 2_755 .
O8 Co1 O2 Co2 60.89(16) 1_545 .
O8 Co1 O2 Co2 -119.11(16) 2_765 .
O4 Co1 O2 Co2 -31.45(16) 1_556 .
O4 Co1 O2 Co2 148.55(16) 2_754 .
O2 Co1 O2 Co2 -89(100) 2_755 .
O7 Co2 O2 C1 119.7(3) 1_545 .
O5 Co2 O2 C1 -114.7(3) 1_556 .
O1 Co2 O2 C1 0.1(3) . .
N1 Co2 O2 C1 37.2(6) . .
O7 Co2 O2 Co1 -54.60(17) 1_545 .
O5 Co2 O2 Co1 71.00(16) 1_556 .
O1 Co2 O2 Co1 -174.2(2) . .
N1 Co2 O2 Co1 -137.1(4) . .
C1 Co2 O2 Co1 -174.3(4) . .
C5 C6 O3 C8 164.3(6) . .
C7 C6 O3 C8 -16.6(8) . .
C25 C8 O3 C6 -166.0(4) . .
O5 C9 O4 Co1 63.3(6) . 1_554
C10 C9 O4 Co1 -117.7(4) . 1_554
O4 C9 O5 Co2 5.1(6) . 1_554
C10 C9 O5 Co2 -173.9(3) . 1_554
C15 C14 O6 C16 -22.0(6) . .
C13 C14 O6 C16 159.3(4) . .
C26 C16 O6 C14 -144.8(4) . .
O8 C17 O7 Co2 17.0(9) . 1_565
C18 C17 O7 Co2 -163.1(4) . 1_565
O7 C17 O8 Co1 -3.9(8) . 1_565
C18 C17 O8 Co1 176.2(3) . 1_565
C27 C24 O9 C22 -171.5(4) . .
C23 C22 O9 C24 -99.2(6) . .
C21 C22 O9 C24 82.4(6) . .
